data_4341101
loop_
_publ_author_name
'Hidayatullah, Achmad N.'
'Wachter, Erin'
'Heidary, David K.'
'Parkin, Sean'
'Glazer, Edith C.'

_publ_section_title
;
 Photoactive Ru(II) Complexes With Dioxinophenanthroline Ligands Are
 Potent Cytotoxic Agents.
;
_journal_issue 19
_journal_name_full 'Inorganic chemistry'
_journal_page_first 10030
_journal_page_last 10032
_journal_paper_doi 10.1021/ic5017164
_journal_volume 53
_journal_year 2014
_chemical_formula_moiety 'C42 H34 N6 O2 Ru, 2(F6 P)'
_chemical_formula_sum 'C42 H34 F12 N6 O2 P2 Ru'
_chemical_formula_weight 1045.76
_chemical_name_systematic
; 
 ? 
;
_space_group_crystal_system triclinic
_space_group_IT_number 2
_space_group_name_Hall '-P 1'
_space_group_name_H-M_alt 'P -1'
_symmetry_space_group_name_Hall '-P 1'
_symmetry_space_group_name_H-M 'P -1'
_atom_sites_solution_hydrogens geom
_atom_sites_solution_primary direct
_atom_sites_solution_secondary difmap
_audit_creation_method SHELXL-2013
_cell_angle_alpha 82.456(1)
_cell_angle_beta 73.470(1)
_cell_angle_gamma 64.414(1)
_cell_formula_units_Z 4
_cell_length_a 18.2098(3)
_cell_length_b 18.2426(3)
_cell_length_c 19.0370(4)
_cell_measurement_reflns_used 9579
_cell_measurement_temperature 180(2)
_cell_measurement_theta_max 67.35
_cell_measurement_theta_min 2.42
_cell_volume 5467.84(18)
_computing_cell_refinement 'APEX2 (Bruker-AXS, 2006)'
_computing_data_collection 'APEX2 (Bruker-AXS, 2006)'
_computing_data_reduction 'APEX2 (Bruker-AXS, 2006)'
_computing_molecular_graphics 'XP in SHELXTL (Sheldrick, 2008)'
_computing_publication_material 'SHELX (Sheldrick, 2008) and CIFFIX (Parkin, 2013)'
_computing_structure_refinement 'SHELXL-2013 (Sheldrick, 2008)'
_computing_structure_solution 'SHELXS-97 (Sheldrick, 2008)'
_diffrn_ambient_temperature 180(2)
_diffrn_detector_area_resol_mean 5.6
_diffrn_measured_fraction_theta_full 0.964
_diffrn_measured_fraction_theta_max 0.960
_diffrn_measurement_device_type 'Bruker X8 Proteum diffractometer'
_diffrn_measurement_method '\f and \w scans'
_diffrn_radiation_type CuK\a
_diffrn_radiation_wavelength 1.54178
_diffrn_reflns_av_R_equivalents 0.0377
_diffrn_reflns_av_unetI/netI 0.0355
_diffrn_reflns_Laue_measured_fraction_full 0.964
_diffrn_reflns_Laue_measured_fraction_max 0.960
_diffrn_reflns_limit_h_max 11
_diffrn_reflns_limit_h_min -21
_diffrn_reflns_limit_k_max 16
_diffrn_reflns_limit_k_min -21
_diffrn_reflns_limit_l_max 20
_diffrn_reflns_limit_l_min -22
_diffrn_reflns_number 61557
_diffrn_reflns_point_group_measured_fraction_full 0.964
_diffrn_reflns_point_group_measured_fraction_max 0.960
_diffrn_reflns_theta_full 67.679
_diffrn_reflns_theta_max 67.946
_diffrn_reflns_theta_min 2.421
_diffrn_source 'fine-focus rotating anode'
_exptl_absorpt_coefficient_mu 3.561
_exptl_absorpt_correction_T_max 0.753
_exptl_absorpt_correction_T_min 0.597
_exptl_absorpt_correction_type multi-scan
_exptl_absorpt_process_details 'SADABS (Sheldrick, 2008)'
_exptl_crystal_colour red
_exptl_crystal_density_diffrn 1.270
_exptl_crystal_description block
_exptl_crystal_F_000 2104
_exptl_crystal_size_max 0.160
_exptl_crystal_size_mid 0.080
_exptl_crystal_size_min 0.060
_refine_diff_density_max 1.463
_refine_diff_density_min -1.335
_refine_diff_density_rms 0.103
_refine_ls_extinction_method none
_refine_ls_goodness_of_fit_ref 1.049
_refine_ls_hydrogen_treatment constr
_refine_ls_matrix_type full
_refine_ls_number_parameters 1198
_refine_ls_number_reflns 19088
_refine_ls_number_restraints 581
_refine_ls_restrained_S_all 1.089
_refine_ls_R_factor_all 0.1046
_refine_ls_R_factor_gt 0.0826
_refine_ls_shift/su_max 0.001
_refine_ls_shift/su_mean 0.000
_refine_ls_structure_factor_coef Fsqd
_refine_ls_weighting_details 'w=1/[\s^2^(Fo^2^)+(0.1528P)^2^+10.3564P] where P=(Fo^2^+2Fc^2^)/3'
_refine_ls_weighting_scheme calc
_refine_ls_wR_factor_gt 0.2332
_refine_ls_wR_factor_ref 0.2681
_reflns_Friedel_coverage 0.000
_reflns_number_gt 14393
_reflns_number_total 19088
_reflns_threshold_expression 'I > 2\s(I)'
_cod_data_source_file ic5017164_si_002.cif
_cod_data_source_block x13225sq
_cod_depositor_comments 'Adding full bibliography for 4341099--4341101.cif.'
_cod_original_cell_volume 5467.85(18)
_cod_database_code 4341101
_shelx_space_group_comment
; 
The symmetry employed for this shelxl refinement is uniquely defined 
by the following loop, which should always be used as a source of 
symmetry information in preference to the above space-group names. 
They are only intended as comments. 
;
_shelx_estimated_absorpt_t_min 0.600
_shelx_estimated_absorpt_t_max 0.815
_shelxl_version_number 2013-4

loop_
_space_group_symop_operation_xyz
'x, y, z'
'-x, -y, -z'

loop_
_atom_site_label
_atom_site_type_symbol
_atom_site_fract_x
_atom_site_fract_y
_atom_site_fract_z
_atom_site_U_iso_or_equiv
_atom_site_adp_type
_atom_site_occupancy
_atom_site_site_symmetry_order
_atom_site_calc_flag
_atom_site_refinement_flags_posn
_atom_site_refinement_flags_adp
_atom_site_refinement_flags_occupancy
_atom_site_disorder_assembly
_atom_site_disorder_group
Ru1A Ru 0.36686(3) 0.32005(3) 0.43643(3) 0.06486(17) Uani 1 1 d . . . . .
N1A N 0.3412(3) 0.4360(3) 0.4725(3) 0.0711(13) Uani 1 1 d . . . . .
N2A N 0.4887(3) 0.3163(3) 0.4083(3) 0.0627(11) Uani 1 1 d . . . . .
C1A C 0.1972(5) 0.4731(5) 0.5529(6) 0.103(3) Uani 1 1 d . . . . .
H1A1 H 0.1642 0.4745 0.5198 0.155 Uiso 1 1 calc R U . . .
H1A2 H 0.1616 0.5134 0.5915 0.155 Uiso 1 1 calc R U . . .
H1A3 H 0.2184 0.4188 0.5751 0.155 Uiso 1 1 calc R U . . .
C2A C 0.2697(5) 0.4921(4) 0.5109(5) 0.088(2) Uani 1 1 d . . . . .
C3A C 0.2626(5) 0.5719(4) 0.5153(6) 0.095(2) Uani 1 1 d . . . . .
H3A H 0.2114 0.6111 0.5430 0.115 Uiso 1 1 calc R U . . .
C4A C 0.3251(5) 0.5940(4) 0.4822(6) 0.101(3) Uani 1 1 d . . . . .
H4A H 0.3176 0.6485 0.4847 0.121 Uiso 1 1 calc R U . . .
C5A C 0.4012(5) 0.5363(4) 0.4442(4) 0.0791(18) Uani 1 1 d . . . . .
C6A C 0.4076(4) 0.4562(4) 0.4407(4) 0.0692(15) Uani 1 1 d . . . . .
C7A C 0.4853(4) 0.3939(3) 0.4095(3) 0.0636(14) Uani 1 1 d . . . . .
C8A C 0.5569(4) 0.4107(4) 0.3796(4) 0.0705(15) Uani 1 1 d . . . . .
C9A C 0.6333(5) 0.3459(5) 0.3513(4) 0.0816(18) Uani 1 1 d . . . . .
H9A H 0.6827 0.3549 0.3302 0.098 Uiso 1 1 calc R U . . .
C10A C 0.6364(4) 0.2694(4) 0.3544(4) 0.0749(16) Uani 1 1 d . . . . .
H10A H 0.6888 0.2252 0.3360 0.090 Uiso 1 1 calc R U . . .
C11A C 0.5644(4) 0.2546(4) 0.3839(3) 0.0652(14) Uani 1 1 d . . . . .
C12A C 0.5733(4) 0.1692(4) 0.3893(4) 0.0715(15) Uani 1 1 d . . . . .
H12A H 0.5356 0.1616 0.4351 0.107 Uiso 1 1 calc R U . . .
H12B H 0.6317 0.1322 0.3887 0.107 Uiso 1 1 calc R U . . .
H12C H 0.5586 0.1576 0.3476 0.107 Uiso 1 1 calc R U . . .
C13A C 0.4737(5) 0.5522(4) 0.4114(5) 0.0828(19) Uani 1 1 d . . . . .
H13A H 0.4692 0.6061 0.4113 0.099 Uiso 1 1 calc R U . . .
C14A C 0.5487(5) 0.4922(4) 0.3803(4) 0.0814(18) Uani 1 1 d . . . . .
H14A H 0.5962 0.5043 0.3588 0.098 Uiso 1 1 calc R U . . .
N3A N 0.3814(3) 0.2489(3) 0.5332(3) 0.0640(11) Uani 1 1 d . . . . .
N4A N 0.3924(3) 0.2048(3) 0.3995(3) 0.0657(12) Uani 1 1 d . . . . .
C15A C 0.3975(5) 0.3423(4) 0.6054(4) 0.0738(16) Uani 1 1 d . . . . .
H15A H 0.4311 0.3543 0.5589 0.111 Uiso 1 1 calc R U . . .
H15B H 0.4270 0.3324 0.6438 0.111 Uiso 1 1 calc R U . . .
H15C H 0.3426 0.3886 0.6189 0.111 Uiso 1 1 calc R U . . .
C16A C 0.3848(4) 0.2677(4) 0.5968(4) 0.0661(14) Uani 1 1 d . . . . .
C17A C 0.3784(5) 0.2176(4) 0.6593(4) 0.0764(17) Uani 1 1 d . . . . .
H17A H 0.3784 0.2340 0.7046 0.092 Uiso 1 1 calc R U . . .
C18A C 0.3721(5) 0.1475(4) 0.6563(4) 0.0806(18) Uani 1 1 d . . . . .
H18A H 0.3672 0.1145 0.6988 0.097 Uiso 1 1 calc R U . . .
C19A C 0.3731(5) 0.1243(4) 0.5881(4) 0.0777(17) Uani 1 1 d . . . . .
C20A C 0.3782(4) 0.1763(4) 0.5281(3) 0.0654(14) Uani 1 1 d . . . . .
C21A C 0.3837(4) 0.1532(4) 0.4570(4) 0.0698(15) Uani 1 1 d . . . . .
C22A C 0.3847(5) 0.0773(4) 0.4488(4) 0.0737(16) Uani 1 1 d . . . . .
C23A C 0.3963(5) 0.0541(4) 0.3779(4) 0.085(2) Uani 1 1 d . . . . .
H23A H 0.3949 0.0045 0.3699 0.102 Uiso 1 1 calc R U . . .
C24A C 0.4097(5) 0.1036(4) 0.3206(4) 0.0775(18) Uani 1 1 d . . . . .
H24A H 0.4203 0.0867 0.2722 0.093 Uiso 1 1 calc R U . . .
C25A C 0.4084(4) 0.1792(4) 0.3308(4) 0.0691(15) Uani 1 1 d . . . . .
C26A C 0.4280(6) 0.2278(5) 0.2656(4) 0.086(2) Uani 1 1 d . . . . .
H26A H 0.3755 0.2697 0.2563 0.129 Uiso 1 1 calc R U . . .
H26B H 0.4597 0.1922 0.2230 0.129 Uiso 1 1 calc R U . . .
H26C H 0.4619 0.2537 0.2743 0.129 Uiso 1 1 calc R U . . .
N5A N 0.2432(4) 0.3368(3) 0.4530(3) 0.0731(14) Uani 1 1 d . . . . .
N6A N 0.3386(4) 0.3873(3) 0.3417(3) 0.0733(13) Uani 1 1 d . . . . .
C27A C 0.3721(5) 0.0468(4) 0.5772(4) 0.0834(19) Uani 1 1 d . . . . .
H27A H 0.3677 0.0110 0.6176 0.100 Uiso 1 1 calc R U . . .
C28A C 0.3775(5) 0.0263(4) 0.5104(4) 0.0822(19) Uani 1 1 d . . . . .
H28A H 0.3764 -0.0240 0.5042 0.099 Uiso 1 1 calc R U . . .
C29A C 0.1952(5) 0.3118(4) 0.5096(5) 0.0826(19) Uani 1 1 d . . . . .
H29A H 0.2196 0.2799 0.5474 0.099 Uiso 1 1 calc R U . . .
C30A C 0.1113(5) 0.3311(5) 0.5147(5) 0.092(2) Uani 1 1 d . . . . .
H30A H 0.0796 0.3119 0.5553 0.111 Uiso 1 1 calc R U . . .
C31A C 0.0742(6) 0.3773(5) 0.4619(5) 0.099(2) Uani 1 1 d . . . . .
H31A H 0.0164 0.3917 0.4662 0.118 Uiso 1 1 calc R U . . .
C32A C 0.1211(5) 0.4033(5) 0.4017(5) 0.091(2) Uani 1 1 d . . . . .
C33A C 0.2076(5) 0.3813(4) 0.3970(5) 0.0820(19) Uani 1 1 d . . . . .
C34A C 0.2578(5) 0.4071(4) 0.3394(5) 0.0807(18) Uani 1 1 d . . . . .
C35A C 0.2277(6) 0.4506(5) 0.2786(5) 0.094(2) Uani 1 1 d . . . . .
C36A C 0.2777(7) 0.4774(6) 0.2258(5) 0.111(3) Uani 1 1 d . . . . .
H36A H 0.2566 0.5107 0.1871 0.133 Uiso 1 1 calc R U . . .
C37A C 0.3599(6) 0.4565(6) 0.2278(5) 0.099(3) Uani 1 1 d . . . . .
H37A H 0.3973 0.4712 0.1888 0.119 Uiso 1 1 calc R U . . .
C38A C 0.3858(5) 0.4134(4) 0.2886(4) 0.0773(17) Uani 1 1 d . . . . .
H38A H 0.4407 0.4023 0.2918 0.093 Uiso 1 1 calc R U . . .
C39A C 0.0906(6) 0.4480(7) 0.3395(6) 0.109(3) Uani 1 1 d . . . . .
O1A O 0.0074(4) 0.4682(5) 0.3464(4) 0.136(3) Uani 1 1 d . . . . .
C40A C -0.0229(9) 0.5298(10) 0.2903(10) 0.175(7) Uani 1 1 d . . . . .
H40A H -0.0772 0.5326 0.2866 0.210 Uiso 1 1 calc R U . . .
H40B H -0.0330 0.5837 0.3060 0.210 Uiso 1 1 calc R U . . .
C41A C 0.0352(9) 0.5121(11) 0.2204(9) 0.169(6) Uani 1 1 d . . . . .
H41A H 0.0435 0.4592 0.2037 0.203 Uiso 1 1 calc R U . . .
H41B H 0.0116 0.5544 0.1848 0.203 Uiso 1 1 calc R U . . .
O2A O 0.1135(5) 0.5088(6) 0.2216(5) 0.157(3) Uani 1 1 d . . . . .
C42A C 0.1405(7) 0.4701(7) 0.2821(6) 0.118(3) Uani 1 1 d . . . . .
Ru1B Ru 0.80491(3) -0.03979(3) 0.86012(3) 0.06684(17) Uani 1 1 d . . . . .
N1B N 0.9320(3) -0.0931(4) 0.8654(3) 0.0755(14) Uani 1 1 d . . . . .
N2B N 0.8061(3) 0.0481(4) 0.9214(3) 0.0722(13) Uani 1 1 d . . . . .
C1B C 0.9706(6) -0.2325(6) 0.8318(6) 0.114(3) Uani 1 1 d . . . . .
H1B1 H 0.9178 -0.2290 0.8663 0.172 Uiso 1 1 calc R U . . .
H1B2 H 1.0160 -0.2855 0.8374 0.172 Uiso 1 1 calc R U . . .
H1B3 H 0.9645 -0.2265 0.7816 0.172 Uiso 1 1 calc R U . . .
C2B C 0.9915(4) -0.1659(5) 0.8472(5) 0.090(2) Uani 1 1 d . . . . .
C3B C 1.0781(5) -0.1845(6) 0.8408(5) 0.102(3) Uani 1 1 d . . . . .
H3B H 1.1203 -0.2375 0.8271 0.123 Uiso 1 1 calc R U . . .
C4B C 1.0994(5) -0.1273(7) 0.8540(6) 0.108(3) Uani 1 1 d . . . . .
H4B H 1.1572 -0.1385 0.8456 0.130 Uiso 1 1 calc R U . . .
C5B C 1.0376(5) -0.0510(6) 0.8802(5) 0.092(2) Uani 1 1 d . . . . .
C6B C 0.9520(4) -0.0361(5) 0.8854(4) 0.0781(18) Uani 1 1 d . . . . .
C7B C 0.8867(4) 0.0370(5) 0.9158(4) 0.0777(17) Uani 1 1 d . . . . .
C8B C 0.9043(5) 0.0971(5) 0.9406(4) 0.086(2) Uani 1 1 d . . . . .
C9B C 0.8372(5) 0.1652(6) 0.9745(5) 0.093(2) Uani 1 1 d . . . . .
H9B H 0.8464 0.2065 0.9914 0.112 Uiso 1 1 calc R U . . .
C10B C 0.7590(5) 0.1720(5) 0.9831(4) 0.0812(18) Uani 1 1 d . . . . .
H10B H 0.7127 0.2185 1.0070 0.097 Uiso 1 1 calc R U . . .
C11B C 0.7433(4) 0.1129(4) 0.9580(3) 0.0690(15) Uani 1 1 d . . . . .
C12B C 0.6545(4) 0.1246(4) 0.9723(4) 0.0699(15) Uani 1 1 d . . . . .
H12D H 0.6302 0.1581 0.9331 0.105 Uiso 1 1 calc R U . . .
H12E H 0.6222 0.1517 1.0194 0.105 Uiso 1 1 calc R U . . .
H12F H 0.6524 0.0716 0.9738 0.105 Uiso 1 1 calc R U . . .
C13B C 1.0538(6) 0.0111(7) 0.9010(5) 0.107(3) Uani 1 1 d . . . . .
H13B H 1.1106 0.0029 0.8942 0.129 Uiso 1 1 calc R U . . .
C14B C 0.9922(6) 0.0808(7) 0.9299(6) 0.106(3) Uani 1 1 d . . . . .
H14B H 1.0060 0.1204 0.9438 0.128 Uiso 1 1 calc R U . . .
N3B N 0.7467(3) -0.0904(3) 0.9513(3) 0.0681(12) Uani 1 1 d . . . . .
N4B N 0.6796(3) 0.0163(3) 0.8508(3) 0.0629(11) Uani 1 1 d . . . . .
C15B C 0.8524(4) -0.1373(5) 1.0234(4) 0.086(2) Uani 1 1 d . . . . .
H15D H 0.9016 -0.1821 0.9956 0.128 Uiso 1 1 calc R U . . .
H15E H 0.8491 -0.1466 1.0759 0.128 Uiso 1 1 calc R U . . .
H15F H 0.8576 -0.0860 1.0084 0.128 Uiso 1 1 calc R U . . .
C16B C 0.7746(4) -0.1334(4) 1.0088(4) 0.0750(16) Uani 1 1 d . . . . .
C17B C 0.7308(5) -0.1761(5) 1.0553(4) 0.088(2) Uani 1 1 d . . . . .
H17B H 0.7520 -0.2073 1.0948 0.105 Uiso 1 1 calc R U . . .
C18B C 0.6588(5) -0.1740(5) 1.0451(5) 0.091(2) Uani 1 1 d . . . . .
H18B H 0.6319 -0.2056 1.0755 0.109 Uiso 1 1 calc R U . . .
C19B C 0.6251(4) -0.1250(4) 0.9895(4) 0.0748(16) Uani 1 1 d . . . . .
C20B C 0.6706(4) -0.0833(4) 0.9440(4) 0.0690(15) Uani 1 1 d . . . . .
C21B C 0.6364(4) -0.0286(4) 0.8893(3) 0.0653(14) Uani 1 1 d . . . . .
C22B C 0.5595(4) -0.0187(4) 0.8799(4) 0.0710(16) Uani 1 1 d . . . . .
C23B C 0.5252(4) 0.0418(5) 0.8292(4) 0.085(2) Uani 1 1 d . . . . .
H23B H 0.4740 0.0495 0.8194 0.101 Uiso 1 1 calc R U . . .
C24B C 0.5659(4) 0.0882(5) 0.7952(4) 0.0734(16) Uani 1 1 d . . . . .
H24B H 0.5424 0.1298 0.7621 0.088 Uiso 1 1 calc R U . . .
C25B C 0.6431(4) 0.0757(4) 0.8080(3) 0.0664(14) Uani 1 1 d . . . . .
C26B C 0.6816(4) 0.1347(4) 0.7739(4) 0.0715(15) Uani 1 1 d . . . . .
H26D H 0.7213 0.1322 0.8006 0.107 Uiso 1 1 calc R U . . .
H26E H 0.6370 0.1899 0.7763 0.107 Uiso 1 1 calc R U . . .
H26F H 0.7114 0.1203 0.7226 0.107 Uiso 1 1 calc R U . . .
C27B C 0.5484(5) -0.1151(5) 0.9759(4) 0.086(2) Uani 1 1 d . . . . .
H27B H 0.5184 -0.1445 1.0055 0.103 Uiso 1 1 calc R U . . .
C28B C 0.5172(4) -0.0664(5) 0.9236(4) 0.083(2) Uani 1 1 d . . . . .
H28B H 0.4669 -0.0630 0.9151 0.100 Uiso 1 1 calc R U . . .
N5B N 0.8080(3) -0.1195(3) 0.7878(3) 0.0750(14) Uani 1 1 d . . . . .
N6B N 0.8552(3) 0.0023(3) 0.7588(3) 0.0680(12) Uani 1 1 d . . . . .
C29B C 0.7859(5) -0.1815(5) 0.8035(5) 0.085(2) Uani 1 1 d . . . . .
H29B H 0.7735 -0.1983 0.8532 0.103 Uiso 1 1 calc R U . . .
C30B C 0.7802(5) -0.2231(5) 0.7496(6) 0.097(2) Uani 1 1 d . . . . .
H30B H 0.7641 -0.2671 0.7629 0.117 Uiso 1 1 calc R U . . .
C31B C 0.7977(5) -0.2004(5) 0.6794(6) 0.097(2) Uani 1 1 d . . . . .
H31B H 0.7950 -0.2286 0.6423 0.116 Uiso 1 1 calc R U . . .
C32B C 0.8200(4) -0.1348(5) 0.6613(5) 0.0832(19) Uani 1 1 d . . . . .
C33B C 0.8266(4) -0.0972(4) 0.7165(4) 0.0735(16) Uani 1 1 d . . . . .
C34B C 0.8538(3) -0.0338(4) 0.7007(4) 0.0718(16) Uani 1 1 d . . . . .
C35B C 0.8772(4) -0.0093(4) 0.6282(4) 0.0750(17) Uani 1 1 d . . . . .
C36B C 0.9057(5) 0.0527(5) 0.6157(4) 0.0850(19) Uani 1 1 d . . . . .
H36B H 0.9234 0.0701 0.5670 0.102 Uiso 1 1 calc R U . . .
C37B C 0.9080(5) 0.0878(5) 0.6735(4) 0.089(2) Uani 1 1 d . . . . .
H37B H 0.9267 0.1301 0.6655 0.107 Uiso 1 1 calc R U . . .
C38B C 0.8827(4) 0.0613(5) 0.7440(4) 0.0806(18) Uani 1 1 d . . . . .
H38B H 0.8850 0.0861 0.7837 0.097 Uiso 1 1 calc R U . . .
C39B C 0.8411(5) -0.1068(5) 0.5870(4) 0.086(2) Uani 1 1 d . . . . .
O1B O 0.8331(4) -0.1456(4) 0.5350(3) 0.1069(18) Uani 0.46(6) 1 d D U P A 1
C40B C 0.8797(19) -0.1354(16) 0.4636(12) 0.104(7) Uani 0.46(6) 1 d D U P A 1
H40C H 0.9318 -0.1861 0.4520 0.125 Uiso 0.46(6) 1 calc R U P A 1
H40D H 0.8464 -0.1318 0.4293 0.125 Uiso 0.46(6) 1 calc R U P A 1
C41B C 0.901(4) -0.078(3) 0.4484(11) 0.136(15) Uani 0.46(6) 1 d D U P A 1
H41C H 0.8692 -0.0425 0.4135 0.163 Uiso 0.46(6) 1 calc R U P A 1
H41D H 0.9611 -0.1016 0.4204 0.163 Uiso 0.46(6) 1 calc R U P A 1
O2B O 0.8952(4) -0.0232(4) 0.5019(3) 0.1024(17) Uani 0.46(6) 1 d D U P A 1
O1D O 0.8331(4) -0.1456(4) 0.5350(3) 0.1069(18) Uani 0.54(6) 1 d D U P A 2
C40D C 0.837(5) -0.103(3) 0.4677(17) 0.170(18) Uani 0.54(6) 1 d D U P A 2
H40E H 0.8758 -0.1439 0.4298 0.204 Uiso 0.54(6) 1 calc R U P A 2
H40F H 0.7804 -0.0828 0.4589 0.204 Uiso 0.54(6) 1 calc R U P A 2
C41D C 0.858(2) -0.0434(17) 0.4522(12) 0.115(7) Uani 0.54(6) 1 d D U P A 2
H41E H 0.8067 0.0057 0.4474 0.137 Uiso 0.54(6) 1 calc R U P A 2
H41F H 0.8981 -0.0536 0.4033 0.137 Uiso 0.54(6) 1 calc R U P A 2
O2D O 0.8952(4) -0.0232(4) 0.5019(3) 0.1024(17) Uani 0.54(6) 1 d D U P A 2
C42B C 0.8706(4) -0.0499(5) 0.5726(4) 0.087(2) Uani 1 1 d . . . . .
P1A P 0.64395(12) 0.17312(10) 0.57187(9) 0.0713(4) Uani 1 1 d D U . . .
F1A F 0.7019(3) 0.1245(3) 0.4983(3) 0.1003(13) Uani 1 1 d D U . . .
F2A F 0.5843(3) 0.2211(3) 0.6457(2) 0.0964(12) Uani 1 1 d D U . . .
F3A F 0.6748(3) 0.0910(2) 0.6181(3) 0.0938(12) Uani 1 1 d D U . . .
F4A F 0.6097(3) 0.2558(3) 0.5273(2) 0.0994(13) Uani 1 1 d D U . . .
F5A F 0.5698(3) 0.1543(3) 0.5629(2) 0.0868(11) Uani 1 1 d D U . . .
F6A F 0.7167(3) 0.1924(3) 0.5822(3) 0.1143(16) Uani 1 1 d D U . . .
P1B P 1.31958(12) -0.03757(14) 0.81548(10) 0.0828(5) Uani 1 1 d D U . . .
F1B F 1.3909(4) -0.0391(4) 0.7449(3) 0.1288(18) Uani 1 1 d D U . . .
F2B F 1.2514(4) -0.0405(5) 0.8873(3) 0.163(3) Uani 1 1 d D U . . .
F3B F 1.3889(4) -0.1134(5) 0.8451(4) 0.161(3) Uani 1 1 d D U . . .
F4B F 1.2521(5) 0.0371(5) 0.7906(5) 0.182(3) Uani 1 1 d D U . . .
F5B F 1.3005(6) -0.0971(6) 0.7793(5) 0.185(3) Uani 1 1 d D U . . .
F6B F 1.3433(5) 0.0142(6) 0.8556(5) 0.186(3) Uani 1 1 d D U . . .
P1C P 0.1956(2) 0.5285(4) 0.7732(3) 0.187(2) Uani 1 1 d D U . . .
F1C F 0.2038(6) 0.4387(6) 0.7573(7) 0.242(4) Uani 1 1 d D U . . .
F2C F 0.1866(7) 0.6158(7) 0.7881(9) 0.290(6) Uani 1 1 d D U . . .
F3C F 0.2925(5) 0.4950(8) 0.7581(7) 0.261(5) Uani 1 1 d D U . . .
F4C F 0.1034(6) 0.5592(8) 0.7809(9) 0.296(6) Uani 1 1 d D U . . .
F5C F 0.1937(10) 0.4972(10) 0.8556(6) 0.315(6) Uani 1 1 d D U . . .
F6C F 0.2139(10) 0.5484(10) 0.6878(7) 0.306(6) Uani 1 1 d D U . . .
P1D P 0.8723(6) 0.3266(5) 0.6478(7) 0.282(4) Uani 1 1 d D U . . .
F1D F 0.8343(14) 0.2845(13) 0.7223(10) 0.414(10) Uani 1 1 d D U . . .
F2D F 0.8985(12) 0.3699(12) 0.5708(10) 0.386(9) Uani 1 1 d D U . . .
F3D F 0.9618(9) 0.2525(9) 0.6302(11) 0.359(8) Uani 1 1 d D U . . .
F4D F 0.7815(9) 0.3949(11) 0.6591(12) 0.394(9) Uani 1 1 d D U . . .
F5D F 0.8401(11) 0.2813(10) 0.6059(10) 0.339(7) Uani 1 1 d D U . . .
F6D F 0.9077(14) 0.3702(13) 0.6865(13) 0.434(10) Uani 1 1 d D U . . .

loop_
_atom_site_aniso_label
_atom_site_aniso_U_11
_atom_site_aniso_U_22
_atom_site_aniso_U_33
_atom_site_aniso_U_23
_atom_site_aniso_U_13
_atom_site_aniso_U_12
Ru1A 0.0728(3) 0.0536(3) 0.0793(3) 0.0046(2) -0.0306(2) -0.0309(2)
N1A 0.069(3) 0.058(3) 0.094(4) 0.003(2) -0.030(3) -0.028(2)
N2A 0.078(3) 0.057(2) 0.064(3) 0.006(2) -0.029(2) -0.034(2)
C1A 0.077(5) 0.080(5) 0.150(8) -0.031(5) -0.011(5) -0.033(4)
C2A 0.073(4) 0.065(4) 0.127(7) -0.008(4) -0.030(4) -0.024(3)
C3A 0.077(4) 0.064(4) 0.140(7) -0.015(4) -0.021(5) -0.025(3)
C4A 0.080(5) 0.055(3) 0.173(9) -0.010(4) -0.038(5) -0.027(3)
C5A 0.087(5) 0.062(3) 0.098(5) 0.004(3) -0.034(4) -0.035(3)
C6A 0.072(4) 0.062(3) 0.084(4) 0.004(3) -0.031(3) -0.032(3)
C7A 0.072(4) 0.059(3) 0.069(4) 0.005(3) -0.029(3) -0.030(3)
C8A 0.077(4) 0.073(4) 0.070(4) 0.009(3) -0.022(3) -0.040(3)
C9A 0.077(4) 0.084(4) 0.080(5) -0.002(3) -0.006(3) -0.039(4)
C10A 0.074(4) 0.078(4) 0.071(4) 0.001(3) -0.016(3) -0.032(3)
C11A 0.079(4) 0.059(3) 0.062(3) 0.002(2) -0.024(3) -0.029(3)
C12A 0.079(4) 0.061(3) 0.078(4) 0.003(3) -0.030(3) -0.027(3)
C13A 0.094(5) 0.064(4) 0.107(5) 0.006(4) -0.037(4) -0.043(4)
C14A 0.093(5) 0.076(4) 0.095(5) 0.011(4) -0.030(4) -0.052(4)
N3A 0.070(3) 0.055(2) 0.075(3) 0.006(2) -0.027(2) -0.028(2)
N4A 0.076(3) 0.058(3) 0.075(3) 0.003(2) -0.031(3) -0.033(2)
C15A 0.083(4) 0.072(4) 0.077(4) -0.012(3) -0.019(3) -0.040(3)
C16A 0.066(3) 0.066(3) 0.072(4) -0.004(3) -0.017(3) -0.032(3)
C17A 0.092(5) 0.086(4) 0.065(4) -0.003(3) -0.020(3) -0.048(4)
C18A 0.101(5) 0.082(4) 0.075(4) 0.017(3) -0.033(4) -0.053(4)
C19A 0.099(5) 0.067(3) 0.084(4) 0.008(3) -0.035(4) -0.044(3)
C20A 0.074(4) 0.060(3) 0.069(4) -0.001(3) -0.023(3) -0.031(3)
C21A 0.083(4) 0.060(3) 0.077(4) 0.003(3) -0.031(3) -0.035(3)
C22A 0.090(4) 0.059(3) 0.084(4) 0.002(3) -0.034(4) -0.035(3)
C23A 0.120(6) 0.063(3) 0.099(5) 0.001(3) -0.052(5) -0.048(4)
C24A 0.100(5) 0.070(4) 0.075(4) -0.006(3) -0.036(4) -0.037(4)
C25A 0.079(4) 0.063(3) 0.072(4) 0.002(3) -0.032(3) -0.030(3)
C26A 0.109(6) 0.084(4) 0.079(5) 0.005(3) -0.038(4) -0.047(4)
N5A 0.080(3) 0.060(3) 0.092(4) 0.003(3) -0.037(3) -0.032(3)
N6A 0.082(3) 0.061(3) 0.087(4) 0.009(2) -0.035(3) -0.034(3)
C27A 0.115(6) 0.067(4) 0.083(5) 0.015(3) -0.037(4) -0.048(4)
C28A 0.109(5) 0.066(4) 0.092(5) 0.012(3) -0.039(4) -0.050(4)
C29A 0.087(5) 0.066(4) 0.108(6) 0.014(4) -0.042(4) -0.037(3)
C30A 0.093(5) 0.101(5) 0.101(6) 0.017(4) -0.035(4) -0.056(4)
C31A 0.091(5) 0.106(6) 0.121(7) 0.024(5) -0.052(5) -0.052(5)
C32A 0.089(5) 0.080(4) 0.116(6) 0.023(4) -0.051(5) -0.035(4)
C33A 0.088(5) 0.070(4) 0.103(5) 0.013(4) -0.046(4) -0.037(3)
C34A 0.081(4) 0.068(4) 0.103(5) 0.012(3) -0.039(4) -0.034(3)
C35A 0.096(5) 0.093(5) 0.099(6) 0.026(4) -0.045(5) -0.040(4)
C36A 0.127(7) 0.110(6) 0.097(6) 0.042(5) -0.049(6) -0.048(6)
C37A 0.116(6) 0.113(6) 0.097(6) 0.036(5) -0.052(5) -0.069(5)
C38A 0.080(4) 0.074(4) 0.088(5) 0.011(3) -0.031(4) -0.039(3)
C39A 0.094(6) 0.136(7) 0.115(7) 0.035(6) -0.061(5) -0.053(5)
O1A 0.102(4) 0.172(7) 0.151(6) 0.057(5) -0.077(5) -0.060(5)
C40A 0.129(10) 0.210(15) 0.198(15) 0.095(13) -0.106(11) -0.069(10)
C41A 0.132(10) 0.227(16) 0.174(13) 0.075(12) -0.105(10) -0.077(11)
O2A 0.133(6) 0.189(8) 0.171(7) 0.092(6) -0.100(6) -0.076(6)
C42A 0.108(7) 0.121(7) 0.131(8) 0.051(6) -0.062(6) -0.048(6)
Ru1B 0.0508(3) 0.0796(3) 0.0759(3) -0.0006(2) -0.0150(2) -0.0331(2)
N1B 0.049(3) 0.095(4) 0.074(3) 0.002(3) -0.010(2) -0.028(3)
N2B 0.065(3) 0.092(4) 0.079(3) 0.004(3) -0.025(3) -0.048(3)
C1B 0.080(5) 0.105(6) 0.148(9) -0.016(6) -0.032(5) -0.023(5)
C2B 0.061(4) 0.096(5) 0.094(5) -0.006(4) -0.007(4) -0.020(4)
C3B 0.057(4) 0.128(7) 0.098(6) -0.005(5) -0.011(4) -0.022(4)
C4B 0.063(4) 0.147(8) 0.121(7) -0.011(6) -0.020(4) -0.048(5)
C5B 0.061(4) 0.132(7) 0.085(5) 0.006(5) -0.012(4) -0.048(4)
C6B 0.064(4) 0.115(5) 0.073(4) 0.007(4) -0.020(3) -0.053(4)
C7B 0.063(4) 0.103(5) 0.081(4) 0.012(4) -0.030(3) -0.044(4)
C8B 0.079(4) 0.123(6) 0.088(5) 0.016(4) -0.038(4) -0.066(5)
C9B 0.089(5) 0.103(6) 0.106(6) -0.009(5) -0.026(5) -0.054(5)
C10B 0.075(4) 0.098(5) 0.085(5) -0.006(4) -0.020(4) -0.047(4)
C11B 0.069(4) 0.086(4) 0.059(3) -0.002(3) -0.013(3) -0.039(3)
C12B 0.064(3) 0.082(4) 0.065(4) -0.005(3) -0.011(3) -0.034(3)
C13B 0.077(5) 0.166(9) 0.116(7) 0.017(6) -0.040(5) -0.079(6)
C14B 0.085(6) 0.143(8) 0.121(7) 0.003(6) -0.035(5) -0.070(6)
N3B 0.050(2) 0.079(3) 0.076(3) 0.001(3) -0.012(2) -0.030(2)
N4B 0.045(2) 0.087(3) 0.062(3) -0.005(2) -0.010(2) -0.032(2)
C15B 0.067(4) 0.109(5) 0.083(5) 0.020(4) -0.025(3) -0.039(4)
C16B 0.065(4) 0.083(4) 0.074(4) 0.001(3) -0.014(3) -0.031(3)
C17B 0.075(4) 0.103(5) 0.082(5) 0.011(4) -0.011(4) -0.043(4)
C18B 0.089(5) 0.103(5) 0.091(5) 0.009(4) -0.008(4) -0.061(4)
C19B 0.064(4) 0.087(4) 0.080(4) -0.003(3) -0.008(3) -0.043(3)
C20B 0.059(3) 0.077(4) 0.076(4) -0.006(3) -0.010(3) -0.035(3)
C21B 0.052(3) 0.082(4) 0.066(3) -0.008(3) -0.010(3) -0.033(3)
C22B 0.057(3) 0.098(4) 0.067(4) -0.014(3) -0.009(3) -0.042(3)
C23B 0.054(3) 0.138(6) 0.071(4) -0.019(4) -0.014(3) -0.045(4)
C24B 0.060(3) 0.098(5) 0.067(4) -0.007(3) -0.019(3) -0.033(3)
C25B 0.059(3) 0.087(4) 0.053(3) -0.011(3) -0.009(3) -0.030(3)
C26B 0.071(4) 0.081(4) 0.065(4) 0.005(3) -0.021(3) -0.034(3)
C27B 0.072(4) 0.106(5) 0.088(5) 0.000(4) -0.006(4) -0.054(4)
C28B 0.063(4) 0.117(6) 0.086(5) -0.012(4) -0.009(3) -0.054(4)
N5B 0.054(3) 0.076(3) 0.093(4) -0.014(3) -0.007(3) -0.030(2)
N6B 0.048(2) 0.088(3) 0.073(3) -0.006(3) -0.008(2) -0.035(2)
C29B 0.068(4) 0.085(4) 0.104(6) -0.008(4) -0.009(4) -0.039(4)
C30B 0.081(5) 0.087(5) 0.128(7) -0.022(5) -0.010(5) -0.043(4)
C31B 0.076(5) 0.102(6) 0.114(7) -0.029(5) -0.001(4) -0.045(4)
C32B 0.057(3) 0.081(4) 0.105(6) -0.021(4) -0.008(3) -0.026(3)
C33B 0.049(3) 0.082(4) 0.088(5) -0.016(3) -0.006(3) -0.027(3)
C34B 0.042(3) 0.083(4) 0.085(4) -0.009(3) -0.002(3) -0.027(3)
C35B 0.048(3) 0.093(4) 0.080(4) -0.016(3) -0.002(3) -0.030(3)
C36B 0.072(4) 0.108(5) 0.073(4) 0.001(4) 0.002(3) -0.049(4)
C37B 0.096(5) 0.112(6) 0.078(5) -0.003(4) -0.009(4) -0.068(5)
C38B 0.069(4) 0.099(5) 0.088(5) 0.001(4) -0.017(3) -0.049(4)
C39B 0.066(4) 0.106(5) 0.084(5) -0.032(4) -0.005(3) -0.033(4)
O1B 0.103(4) 0.126(5) 0.097(4) -0.033(3) -0.007(3) -0.055(4)
C40B 0.104(16) 0.110(13) 0.094(13) -0.025(9) -0.021(10) -0.036(12)
C41B 0.15(3) 0.19(2) 0.076(11) -0.050(12) 0.033(13) -0.11(3)
O2B 0.093(4) 0.137(5) 0.079(3) -0.030(3) 0.005(3) -0.059(3)
O1D 0.103(4) 0.126(5) 0.097(4) -0.033(3) -0.007(3) -0.055(4)
C40D 0.23(5) 0.20(3) 0.157(19) 0.019(18) -0.09(2) -0.14(4)
C41D 0.114(16) 0.127(13) 0.088(10) -0.036(8) -0.004(10) -0.040(12)
O2D 0.093(4) 0.137(5) 0.079(3) -0.030(3) 0.005(3) -0.059(3)
C42B 0.061(4) 0.113(6) 0.075(5) -0.025(4) 0.009(3) -0.036(4)
P1A 0.0868(11) 0.0678(9) 0.0714(10) -0.0018(7) -0.0249(8) -0.0399(8)
F1A 0.093(3) 0.116(3) 0.091(3) -0.021(2) -0.018(2) -0.042(2)
F2A 0.117(3) 0.087(3) 0.079(3) -0.011(2) -0.032(2) -0.029(2)
F3A 0.107(3) 0.075(2) 0.108(3) 0.008(2) -0.044(3) -0.038(2)
F4A 0.147(4) 0.081(2) 0.084(3) 0.009(2) -0.043(3) -0.054(3)
F5A 0.083(2) 0.088(2) 0.099(3) -0.014(2) -0.025(2) -0.040(2)
F6A 0.125(4) 0.130(4) 0.130(4) 0.002(3) -0.048(3) -0.082(3)
P1B 0.0693(10) 0.1210(15) 0.0705(10) 0.0045(10) -0.0145(8) -0.0543(10)
F1B 0.133(4) 0.129(4) 0.102(4) 0.006(3) 0.012(3) -0.061(3)
F2B 0.092(3) 0.263(8) 0.119(4) 0.027(4) -0.002(3) -0.082(4)
F3B 0.114(4) 0.206(6) 0.127(5) 0.027(4) -0.012(3) -0.053(4)
F4B 0.154(6) 0.196(6) 0.169(6) 0.039(5) -0.055(5) -0.051(5)
F5B 0.202(7) 0.242(8) 0.175(6) -0.021(5) -0.041(5) -0.149(6)
F6B 0.126(5) 0.244(7) 0.203(7) -0.102(6) -0.006(4) -0.086(5)
P1C 0.110(2) 0.259(5) 0.177(4) -0.100(4) -0.019(2) -0.047(3)
F1C 0.141(6) 0.238(8) 0.335(12) -0.089(8) -0.045(7) -0.054(6)
F2C 0.188(8) 0.272(9) 0.428(14) -0.162(9) -0.071(9) -0.072(7)
F3C 0.149(7) 0.337(12) 0.267(11) -0.076(9) -0.038(6) -0.062(7)
F4C 0.163(7) 0.293(11) 0.442(15) -0.135(10) -0.073(8) -0.071(7)
F5C 0.305(13) 0.411(15) 0.262(10) -0.097(9) -0.041(8) -0.172(12)
F6C 0.315(13) 0.319(13) 0.305(11) -0.052(9) -0.100(9) -0.125(11)
P1D 0.266(8) 0.171(5) 0.417(11) -0.076(6) -0.170(8) -0.027(5)
F1D 0.455(19) 0.374(18) 0.429(15) -0.009(13) -0.123(13) -0.177(15)
F2D 0.354(16) 0.368(17) 0.460(16) 0.061(13) -0.156(13) -0.156(13)
F3D 0.324(13) 0.278(13) 0.464(18) -0.004(12) -0.144(12) -0.088(10)
F4D 0.337(14) 0.342(14) 0.480(19) -0.026(13) -0.150(12) -0.087(11)
F5D 0.370(15) 0.313(14) 0.403(16) 0.008(12) -0.184(13) -0.156(12)
F6D 0.466(19) 0.367(17) 0.541(19) -0.045(14) -0.223(15) -0.169(14)

loop_
_atom_type_symbol
_atom_type_description
_atom_type_scat_dispersion_real
_atom_type_scat_dispersion_imag
_atom_type_scat_source
C C 0.0181 0.0091 'International Tables Vol C Tables 4.2.6.8 and 6.1.1.4'
H H 0.0000 0.0000 'International Tables Vol C Tables 4.2.6.8 and 6.1.1.4'
N N 0.0311 0.0180 'International Tables Vol C Tables 4.2.6.8 and 6.1.1.4'
O O 0.0492 0.0322 'International Tables Vol C Tables 4.2.6.8 and 6.1.1.4'
F F 0.0727 0.0534 'International Tables Vol C Tables 4.2.6.8 and 6.1.1.4'
P P 0.2955 0.4335 'International Tables Vol C Tables 4.2.6.8 and 6.1.1.4'
Ru Ru 0.0552 3.2960 'International Tables Vol C Tables 4.2.6.8 and 6.1.1.4'

loop_
_geom_angle_atom_site_label_1
_geom_angle_atom_site_label_2
_geom_angle_atom_site_label_3
_geom_angle
N5A Ru1A N2A 171.8(2)
N5A Ru1A N6A 79.5(2)
N2A Ru1A N6A 92.6(2)
N5A Ru1A N4A 82.5(2)
N2A Ru1A N4A 100.79(19)
N6A Ru1A N4A 97.6(2)
N5A Ru1A N3A 93.3(2)
N2A Ru1A N3A 94.72(19)
N6A Ru1A N3A 172.42(19)
N4A Ru1A N3A 78.97(19)
N5A Ru1A N1A 97.4(2)
N2A Ru1A N1A 79.17(19)
N6A Ru1A N1A 81.9(2)
N4A Ru1A N1A 179.5(2)
N3A Ru1A N1A 101.6(2)
C2A N1A C6A 118.9(6)
C2A N1A Ru1A 130.1(5)
C6A N1A Ru1A 110.4(4)
C11A N2A C7A 118.3(5)
C11A N2A Ru1A 130.7(4)
C7A N2A Ru1A 110.7(4)
C2A C1A H1A1 109.5
C2A C1A H1A2 109.5
H1A1 C1A H1A2 109.5
C2A C1A H1A3 109.5
H1A1 C1A H1A3 109.5
H1A2 C1A H1A3 109.5
N1A C2A C3A 119.7(7)
N1A C2A C1A 122.3(6)
C3A C2A C1A 118.0(7)
C4A C3A C2A 122.5(8)
C4A C3A H3A 118.8
C2A C3A H3A 118.8
C3A C4A C5A 119.1(7)
C3A C4A H4A 120.4
C5A C4A H4A 120.4
C4A C5A C6A 117.7(7)
C4A C5A C13A 123.5(6)
C6A C5A C13A 118.8(7)
N1A C6A C7A 117.9(5)
N1A C6A C5A 122.0(6)
C7A C6A C5A 119.9(6)
N2A C7A C6A 117.8(5)
N2A C7A C8A 122.0(6)
C6A C7A C8A 120.2(5)
C9A C8A C7A 117.9(6)
C9A C8A C14A 122.8(6)
C7A C8A C14A 119.4(6)
C10A C9A C8A 119.3(7)
C10A C9A H9A 120.3
C8A C9A H9A 120.3
C9A C10A C11A 121.6(7)
C9A C10A H10A 119.2
C11A C10A H10A 119.2
N2A C11A C10A 120.6(5)
N2A C11A C12A 120.7(6)
C10A C11A C12A 118.7(6)
C11A C12A H12A 109.5
C11A C12A H12B 109.5
H12A C12A H12B 109.5
C11A C12A H12C 109.5
H12A C12A H12C 109.5
H12B C12A H12C 109.5
C14A C13A C5A 121.4(6)
C14A C13A H13A 119.3
C5A C13A H13A 119.3
C13A C14A C8A 120.3(6)
C13A C14A H14A 119.8
C8A C14A H14A 119.8
C16A N3A C20A 118.2(5)
C16A N3A Ru1A 129.9(4)
C20A N3A Ru1A 111.5(4)
C25A N4A C21A 118.4(5)
C25A N4A Ru1A 130.1(4)
C21A N4A Ru1A 111.3(4)
C16A C15A H15A 109.5
C16A C15A H15B 109.5
H15A C15A H15B 109.5
C16A C15A H15C 109.5
H15A C15A H15C 109.5
H15B C15A H15C 109.5
N3A C16A C17A 121.1(5)
N3A C16A C15A 121.8(6)
C17A C16A C15A 117.1(6)
C18A C17A C16A 121.6(6)
C18A C17A H17A 119.2
C16A C17A H17A 119.2
C17A C18A C19A 117.9(6)
C17A C18A H18A 121.0
C19A C18A H18A 121.0
C20A C19A C18A 118.4(6)
C20A C19A C27A 118.8(6)
C18A C19A C27A 122.7(6)
N3A C20A C19A 122.5(6)
N3A C20A C21A 117.3(5)
C19A C20A C21A 120.2(5)
N4A C21A C22A 123.1(6)
N4A C21A C20A 117.8(5)
C22A C21A C20A 119.0(6)
C23A C22A C21A 117.5(6)
C23A C22A C28A 122.4(6)
C21A C22A C28A 120.0(6)
C24A C23A C22A 119.0(6)
C24A C23A H23A 120.5
C22A C23A H23A 120.5
C23A C24A C25A 121.9(6)
C23A C24A H24A 119.0
C25A C24A H24A 119.0
N4A C25A C24A 119.8(6)
N4A C25A C26A 121.3(6)
C24A C25A C26A 118.8(6)
C25A C26A H26A 109.5
C25A C26A H26B 109.5
H26A C26A H26B 109.5
C25A C26A H26C 109.5
H26A C26A H26C 109.5
H26B C26A H26C 109.5
C29A N5A C33A 118.3(6)
C29A N5A Ru1A 128.9(5)
C33A N5A Ru1A 112.8(5)
C38A N6A C34A 118.4(6)
C38A N6A Ru1A 129.4(5)
C34A N6A Ru1A 112.2(5)
C28A C27A C19A 120.0(6)
C28A C27A H27A 120.0
C19A C27A H27A 120.0
C27A C28A C22A 121.9(6)
C27A C28A H28A 119.0
C22A C28A H28A 119.0
N5A C29A C30A 122.3(7)
N5A C29A H29A 118.8
C30A C29A H29A 118.8
C31A C30A C29A 120.3(8)
C31A C30A H30A 119.8
C29A C30A H30A 119.8
C30A C31A C32A 119.8(8)
C30A C31A H31A 120.1
C32A C31A H31A 120.1
C31A C32A C33A 118.8(7)
C31A C32A C39A 125.0(8)
C33A C32A C39A 116.1(8)
C34A C33A N5A 117.5(6)
C34A C33A C32A 122.0(7)
N5A C33A C32A 120.5(7)
N6A C34A C33A 118.0(6)
N6A C34A C35A 120.5(7)
C33A C34A C35A 121.5(7)
C36A C35A C34A 119.1(8)
C36A C35A C42A 124.4(8)
C34A C35A C42A 116.2(8)
C35A C36A C37A 120.2(8)
C35A C36A H36A 119.9
C37A C36A H36A 119.9
C36A C37A C38A 117.8(8)
C36A C37A H37A 121.1
C38A C37A H37A 121.1
N6A C38A C37A 123.7(7)
N6A C38A H38A 118.1
C37A C38A H38A 118.1
C42A C39A O1A 124.1(8)
C42A C39A C32A 121.6(8)
O1A C39A C32A 114.2(8)
C39A O1A C40A 110.1(9)
C41A C40A O1A 112.4(13)
C41A C40A H40A 109.1
O1A C40A H40A 109.1
C41A C40A H40B 109.1
O1A C40A H40B 109.1
H40A C40A H40B 107.8
O2A C41A C40A 111.9(12)
O2A C41A H41A 109.2
C40A C41A H41A 109.2
O2A C41A H41B 109.2
C40A C41A H41B 109.2
H41A C41A H41B 107.9
C42A O2A C41A 113.9(9)
C39A C42A O2A 122.1(9)
C39A C42A C35A 122.3(8)
O2A C42A C35A 115.6(9)
N6B Ru1B N3B 170.3(2)
N6B Ru1B N5B 78.5(2)
N3B Ru1B N5B 92.4(2)
N6B Ru1B N4B 94.97(19)
N3B Ru1B N4B 79.72(19)
N5B Ru1B N4B 79.3(2)
N6B Ru1B N2B 94.6(2)
N3B Ru1B N2B 94.4(2)
N5B Ru1B N2B 173.1(2)
N4B Ru1B N2B 100.7(2)
N6B Ru1B N1B 82.6(2)
N3B Ru1B N1B 102.8(2)
N5B Ru1B N1B 100.6(2)
N4B Ru1B N1B 177.5(2)
N2B Ru1B N1B 79.1(2)
C2B N1B C6B 119.2(6)
C2B N1B Ru1B 130.7(5)
C6B N1B Ru1B 109.9(5)
C11B N2B C7B 117.8(6)
C11B N2B Ru1B 131.0(4)
C7B N2B Ru1B 110.9(5)
C2B C1B H1B1 109.5
C2B C1B H1B2 109.5
H1B1 C1B H1B2 109.5
C2B C1B H1B3 109.5
H1B1 C1B H1B3 109.5
H1B2 C1B H1B3 109.5
N1B C2B C3B 121.4(8)
N1B C2B C1B 120.7(7)
C3B C2B C1B 117.9(8)
C4B C3B C2B 119.9(9)
C4B C3B H3B 120.1
C2B C3B H3B 120.1
C3B C4B C5B 120.9(8)
C3B C4B H4B 119.5
C5B C4B H4B 119.5
C4B C5B C13B 124.9(8)
C4B C5B C6B 116.4(8)
C13B C5B C6B 118.8(8)
N1B C6B C7B 118.9(6)
N1B C6B C5B 121.8(8)
C7B C6B C5B 119.2(7)
N2B C7B C6B 117.4(6)
N2B C7B C8B 121.6(7)
C6B C7B C8B 121.0(6)
C9B C8B C7B 118.2(6)
C9B C8B C14B 124.4(8)
C7B C8B C14B 117.4(8)
C10B C9B C8B 118.7(7)
C10B C9B H9B 120.6
C8B C9B H9B 120.6
C9B C10B C11B 122.0(8)
C9B C10B H10B 119.0
C11B C10B H10B 119.0
N2B C11B C10B 121.2(6)
N2B C11B C12B 120.7(6)
C10B C11B C12B 118.0(6)
C11B C12B H12D 109.5
C11B C12B H12E 109.5
H12D C12B H12E 109.5
C11B C12B H12F 109.5
H12D C12B H12F 109.5
H12E C12B H12F 109.5
C14B C13B C5B 122.3(7)
C14B C13B H13B 118.9
C5B C13B H13B 118.9
C13B C14B C8B 121.2(8)
C13B C14B H14B 119.4
C8B C14B H14B 119.4
C16B N3B C20B 118.2(5)
C16B N3B Ru1B 131.1(4)
C20B N3B Ru1B 110.4(4)
C25B N4B C21B 118.2(5)
C25B N4B Ru1B 131.4(4)
C21B N4B Ru1B 109.5(4)
C16B C15B H15D 109.5
C16B C15B H15E 109.5
H15D C15B H15E 109.5
C16B C15B H15F 109.5
H15D C15B H15F 109.5
H15E C15B H15F 109.5
N3B C16B C17B 120.0(6)
N3B C16B C15B 120.8(6)
C17B C16B C15B 119.2(7)
C18B C17B C16B 121.8(7)
C18B C17B H17B 119.1
C16B C17B H17B 119.1
C17B C18B C19B 119.3(6)
C17B C18B H18B 120.4
C19B C18B H18B 120.4
C18B C19B C20B 117.4(6)
C18B C19B C27B 124.2(6)
C20B C19B C27B 118.4(7)
N3B C20B C19B 123.0(6)
N3B C20B C21B 117.4(5)
C19B C20B C21B 119.6(6)
N4B C21B C22B 122.9(6)
N4B C21B C20B 117.2(5)
C22B C21B C20B 119.8(6)
C21B C22B C23B 117.0(6)
C21B C22B C28B 119.5(7)
C23B C22B C28B 123.4(6)
C24B C23B C22B 119.3(6)
C24B C23B H23B 120.4
C22B C23B H23B 120.4
C23B C24B C25B 120.8(7)
C23B C24B H24B 119.6
C25B C24B H24B 119.6
N4B C25B C24B 121.5(6)
N4B C25B C26B 120.3(5)
C24B C25B C26B 118.2(6)
C25B C26B H26D 109.5
C25B C26B H26E 109.5
H26D C26B H26E 109.5
C25B C26B H26F 109.5
H26D C26B H26F 109.5
H26E C26B H26F 109.5
C28B C27B C19B 122.6(7)
C28B C27B H27B 118.7
C19B C27B H27B 118.7
C27B C28B C22B 119.9(6)
C27B C28B H28B 120.0
C22B C28B H28B 120.0
C29B N5B C33B 117.8(6)
C29B N5B Ru1B 128.6(6)
C33B N5B Ru1B 113.2(4)
C38B N6B C34B 117.6(6)
C38B N6B Ru1B 129.2(5)
C34B N6B Ru1B 113.0(4)
N5B C29B C30B 122.6(8)
N5B C29B H29B 118.7
C30B C29B H29B 118.7
C31B C30B C29B 119.6(8)
C31B C30B H30B 120.2
C29B C30B H30B 120.2
C30B C31B C32B 119.1(8)
C30B C31B H31B 120.4
C32B C31B H31B 120.4
C33B C32B C31B 118.8(8)
C33B C32B C39B 118.1(7)
C31B C32B C39B 123.0(8)
N5B C33B C32B 122.1(7)
N5B C33B C34B 116.8(6)
C32B C33B C34B 121.1(7)
N6B C34B C35B 122.4(6)
N6B C34B C33B 117.3(6)
C35B C34B C33B 120.3(7)
C34B C35B C36B 117.7(6)
C34B C35B C42B 117.0(7)
C36B C35B C42B 125.3(7)
C37B C36B C35B 119.7(7)
C37B C36B H36B 120.1
C35B C36B H36B 120.1
C36B C37B C38B 119.5(7)
C36B C37B H37B 120.3
C38B C37B H37B 120.3
N6B C38B C37B 123.0(7)
N6B C38B H38B 118.5
C37B C38B H38B 118.5
C42B C39B O1B 124.4(8)
C42B C39B C32B 119.9(7)
O1B C39B C32B 115.5(7)
C39B O1B C40B 112.3(10)
C41B C40B O1B 121.5(18)
C41B C40B H40C 107.0
O1B C40B H40C 107.0
C41B C40B H40D 107.0
O1B C40B H40D 107.0
H40C C40B H40D 106.7
C40B C41B O2B 125.1(18)
C40B C41B H41C 106.0
O2B C41B H41C 106.0
C40B C41B H41D 106.0
O2B C41B H41D 106.0
H41C C41B H41D 106.3
C42B O2B C41B 110.3(11)
C41D C40D H40E 105.7
C41D C40D H40F 105.7
H40E C40D H40F 106.2
C40D C41D H41E 107.4
C40D C41D H41F 107.4
H41E C41D H41F 107.0
C39B C42B O2B 122.4(7)
C39B C42B C35B 123.3(7)
O2B C42B C35B 114.2(7)
F6A P1A F5A 179.0(3)
F6A P1A F4A 91.1(3)
F5A P1A F4A 89.0(3)
F6A P1A F1A 92.1(3)
F5A P1A F1A 88.9(2)
F4A P1A F1A 91.5(3)
F6A P1A F3A 90.4(3)
F5A P1A F3A 89.5(2)
F4A P1A F3A 177.9(3)
F1A P1A F3A 89.9(3)
F6A P1A F2A 89.1(3)
F5A P1A F2A 89.8(2)
F4A P1A F2A 88.8(3)
F1A P1A F2A 178.7(3)
F3A P1A F2A 89.8(3)
F4B P1B F6B 92.5(5)
F4B P1B F5B 93.0(5)
F6B P1B F5B 174.4(6)
F4B P1B F1B 93.9(4)
F6B P1B F1B 90.5(4)
F5B P1B F1B 90.6(4)
F4B P1B F2B 89.1(4)
F6B P1B F2B 89.9(4)
F5B P1B F2B 88.7(4)
F1B P1B F2B 177.0(4)
F4B P1B F3B 177.2(5)
F6B P1B F3B 85.3(5)
F5B P1B F3B 89.2(5)
F1B P1B F3B 87.7(3)
F2B P1B F3B 89.3(4)
F4C P1C F3C 174.9(8)
F4C P1C F2C 91.8(7)
F3C P1C F2C 90.3(7)
F4C P1C F6C 92.4(8)
F3C P1C F6C 83.1(7)
F2C P1C F6C 89.0(8)
F4C P1C F5C 96.6(8)
F3C P1C F5C 87.8(7)
F2C P1C F5C 94.8(7)
F6C P1C F5C 170.1(9)
F4C P1C F1C 87.5(6)
F3C P1C F1C 90.3(6)
F2C P1C F1C 179.2(7)
F6C P1C F1C 90.5(7)
F5C P1C F1C 85.7(8)
F4D P1D F6D 97.1(10)
F4D P1D F3D 173.4(11)
F6D P1D F3D 89.4(10)
F4D P1D F5D 84.7(9)
F6D P1D F5D 177.5(13)
F3D P1D F5D 88.8(9)
F4D P1D F2D 88.3(10)
F6D P1D F2D 90.1(10)
F3D P1D F2D 90.5(11)
F5D P1D F2D 88.2(10)
F4D P1D F1D 86.2(11)
F6D P1D F1D 96.1(11)
F3D P1D F1D 94.3(10)
F5D P1D F1D 85.7(10)
F2D P1D F1D 172.2(11)

loop_
_geom_bond_atom_site_label_1
_geom_bond_atom_site_label_2
_geom_bond_distance
Ru1A N5A 2.071(6)
Ru1A N2A 2.102(5)
Ru1A N6A 2.103(5)
Ru1A N4A 2.118(5)
Ru1A N3A 2.122(5)
Ru1A N1A 2.123(5)
N1A C2A 1.335(9)
N1A C6A 1.369(8)
N2A C11A 1.347(8)
N2A C7A 1.394(7)
C1A C2A 1.491(11)
C1A H1A1 0.9800
C1A H1A2 0.9800
C1A H1A3 0.9800
C2A C3A 1.416(10)
C3A C4A 1.333(11)
C3A H3A 0.9500
C4A C5A 1.386(11)
C4A H4A 0.9500
C5A C6A 1.423(9)
C5A C13A 1.425(10)
C6A C7A 1.400(9)
C7A C8A 1.411(9)
C8A C9A 1.394(10)
C8A C14A 1.431(9)
C9A C10A 1.366(10)
C9A H9A 0.9500
C10A C11A 1.398(9)
C10A H10A 0.9500
C11A C12A 1.487(8)
C12A H12A 0.9800
C12A H12B 0.9800
C12A H12C 0.9800
C13A C14A 1.355(11)
C13A H13A 0.9500
C14A H14A 0.9500
N3A C16A 1.327(8)
N3A C20A 1.367(7)
N4A C25A 1.356(8)
N4A C21A 1.367(8)
C15A C16A 1.511(8)
C15A H15A 0.9800
C15A H15B 0.9800
C15A H15C 0.9800
C16A C17A 1.410(9)
C17A C18A 1.343(9)
C17A H17A 0.9500
C18A C19A 1.410(10)
C18A H18A 0.9500
C19A C20A 1.394(9)
C19A C27A 1.465(9)
C20A C21A 1.433(9)
C21A C22A 1.405(8)
C22A C23A 1.399(10)
C22A C28A 1.410(10)
C23A C24A 1.358(10)
C23A H23A 0.9500
C24A C25A 1.407(9)
C24A H24A 0.9500
C25A C26A 1.477(10)
C26A H26A 0.9800
C26A H26B 0.9800
C26A H26C 0.9800
N5A C29A 1.346(9)
N5A C33A 1.388(9)
N6A C38A 1.312(9)
N6A C34A 1.369(9)
C27A C28A 1.338(10)
C27A H27A 0.9500
C28A H28A 0.9500
C29A C30A 1.389(11)
C29A H29A 0.9500
C30A C31A 1.359(11)
C30A H30A 0.9500
C31A C32A 1.385(12)
C31A H31A 0.9500
C32A C33A 1.425(11)
C32A C39A 1.452(11)
C33A C34A 1.388(11)
C34A C35A 1.419(10)
C35A C36A 1.347(12)
C35A C42A 1.454(13)
C36A C37A 1.386(13)
C36A H36A 0.9500
C37A C38A 1.390(10)
C37A H37A 0.9500
C38A H38A 0.9500
C39A C42A 1.347(14)
C39A O1A 1.365(10)
O1A C40A 1.480(13)
C40A C41A 1.419(19)
C40A H40A 0.9900
C40A H40B 0.9900
C41A O2A 1.408(14)
C41A H41A 0.9900
C41A H41B 0.9900
O2A C42A 1.370(11)
Ru1B N6B 2.089(5)
Ru1B N3B 2.089(5)
Ru1B N5B 2.104(6)
Ru1B N4B 2.110(4)
Ru1B N2B 2.114(5)
Ru1B N1B 2.116(5)
N1B C2B 1.313(9)
N1B C6B 1.366(9)
N2B C11B 1.336(9)
N2B C7B 1.365(8)
C1B C2B 1.505(13)
C1B H1B1 0.9800
C1B H1B2 0.9800
C1B H1B3 0.9800
C2B C3B 1.434(11)
C3B C4B 1.331(13)
C3B H3B 0.9500
C4B C5B 1.401(13)
C4B H4B 0.9500
C5B C13B 1.414(13)
C5B C6B 1.439(9)
C6B C7B 1.403(11)
C7B C8B 1.432(10)
C8B C9B 1.380(12)
C8B C14B 1.452(11)
C9B C10B 1.339(10)
C9B H9B 0.9500
C10B C11B 1.398(9)
C10B H10B 0.9500
C11B C12B 1.484(9)
C12B H12D 0.9800
C12B H12E 0.9800
C12B H12F 0.9800
C13B C14B 1.333(14)
C13B H13B 0.9500
C14B H14B 0.9500
N3B C16B 1.348(9)
N3B C20B 1.382(8)
N4B C25B 1.316(8)
N4B C21B 1.379(8)
C15B C16B 1.490(9)
C15B H15D 0.9800
C15B H15E 0.9800
C15B H15F 0.9800
C16B C17B 1.408(10)
C17B C18B 1.362(11)
C17B H17B 0.9500
C18B C19B 1.394(11)
C18B H18B 0.9500
C19B C20B 1.406(9)
C19B C27B 1.423(10)
C20B C21B 1.424(9)
C21B C22B 1.393(8)
C22B C23B 1.416(11)
C22B C28B 1.438(10)
C23B C24B 1.344(10)
C23B H23B 0.9500
C24B C25B 1.412(9)
C24B H24B 0.9500
C25B C26B 1.510(9)
C26B H26D 0.9800
C26B H26E 0.9800
C26B H26F 0.9800
C27B C28B 1.326(11)
C27B H27B 0.9500
C28B H28B 0.9500
N5B C29B 1.328(9)
N5B C33B 1.354(9)
N6B C38B 1.340(8)
N6B C34B 1.370(9)
C29B C30B 1.405(12)
C29B H29B 0.9500
C30B C31B 1.336(13)
C30B H30B 0.9500
C31B C32B 1.396(11)
C31B H31B 0.9500
C32B C33B 1.387(10)
C32B C39B 1.442(12)
C33B C34B 1.412(9)
C34B C35B 1.398(10)
C35B C36B 1.404(10)
C35B C42B 1.428(10)
C36B C37B 1.362(11)
C36B H36B 0.9500
C37B C38B 1.384(10)
C37B H37B 0.9500
C38B H38B 0.9500
C39B C42B 1.327(11)
C39B O1B 1.363(9)
O1B C40B 1.421(19)
C40B C41B 1.25(2)
C40B H40C 0.9900
C40B H40D 0.9900
C41B O2B 1.466(17)
C41B H41C 0.9900
C41B H41D 0.9900
O2B C42B 1.386(10)
C40D C41D 1.27(2)
C40D H40E 0.9900
C40D H40F 0.9900
C41D H41E 0.9900
C41D H41F 0.9900
P1A F6A 1.577(5)
P1A F5A 1.587(4)
P1A F4A 1.593(4)
P1A F1A 1.593(5)
P1A F3A 1.595(4)
P1A F2A 1.599(4)
P1B F4B 1.519(7)
P1B F6B 1.547(7)
P1B F5B 1.560(7)
P1B F1B 1.574(5)
P1B F2B 1.577(5)
P1B F3B 1.586(7)
P1C F4C 1.491(9)
P1C F3C 1.548(9)
P1C F2C 1.585(10)
P1C F6C 1.590(11)
P1C F5C 1.593(11)
P1C F1C 1.641(10)
P1D F4D 1.556(12)
P1D F6D 1.568(12)
P1D F3D 1.582(12)
P1D F5D 1.588(11)
P1D F2D 1.620(13)
P1D F1D 1.641(13)

loop_
_geom_torsion_atom_site_label_1
_geom_torsion_atom_site_label_2
_geom_torsion_atom_site_label_3
_geom_torsion_atom_site_label_4
_geom_torsion
C6A N1A C2A C3A 2.8(12)
Ru1A N1A C2A C3A -166.6(6)
C6A N1A C2A C1A -174.2(8)
Ru1A N1A C2A C1A 16.5(12)
N1A C2A C3A C4A 0.1(15)
C1A C2A C3A C4A 177.2(9)
C2A C3A C4A C5A -2.5(15)
C3A C4A C5A C6A 1.8(13)
C3A C4A C5A C13A -175.4(9)
C2A N1A C6A C7A 171.3(7)
Ru1A N1A C6A C7A -17.4(7)
C2A N1A C6A C5A -3.4(10)
Ru1A N1A C6A C5A 167.9(5)
C4A C5A C6A N1A 1.1(11)
C13A C5A C6A N1A 178.5(6)
C4A C5A C6A C7A -173.5(7)
C13A C5A C6A C7A 3.9(10)
C11A N2A C7A C6A -174.6(5)
Ru1A N2A C7A C6A 11.4(7)
C11A N2A C7A C8A 6.3(9)
Ru1A N2A C7A C8A -167.7(5)
N1A C6A C7A N2A 4.3(9)
C5A C6A C7A N2A 179.1(6)
N1A C6A C7A C8A -176.6(6)
C5A C6A C7A C8A -1.8(10)
N2A C7A C8A C9A -3.0(9)
C6A C7A C8A C9A 177.9(6)
N2A C7A C8A C14A 177.9(6)
C6A C7A C8A C14A -1.2(10)
C7A C8A C9A C10A -0.7(11)
C14A C8A C9A C10A 178.3(7)
C8A C9A C10A C11A 1.2(11)
C7A N2A C11A C10A -5.7(9)
Ru1A N2A C11A C10A 166.9(5)
C7A N2A C11A C12A 172.9(5)
Ru1A N2A C11A C12A -14.5(8)
C9A C10A C11A N2A 2.1(10)
C9A C10A C11A C12A -176.6(6)
C4A C5A C13A C14A 174.1(8)
C6A C5A C13A C14A -3.1(12)
C5A C13A C14A C8A 0.2(12)
C9A C8A C14A C13A -177.0(7)
C7A C8A C14A C13A 2.0(11)
C20A N3A C16A C17A -5.2(9)
Ru1A N3A C16A C17A 167.5(5)
C20A N3A C16A C15A 173.6(6)
Ru1A N3A C16A C15A -13.7(9)
N3A C16A C17A C18A 2.9(11)
C15A C16A C17A C18A -176.0(7)
C16A C17A C18A C19A 0.7(12)
C17A C18A C19A C20A -1.7(11)
C17A C18A C19A C27A 176.0(7)
C16A N3A C20A C19A 4.2(10)
Ru1A N3A C20A C19A -169.8(5)
C16A N3A C20A C21A -173.4(6)
Ru1A N3A C20A C21A 12.6(7)
C18A C19A C20A N3A -0.7(11)
C27A C19A C20A N3A -178.5(7)
C18A C19A C20A C21A 176.8(7)
C27A C19A C20A C21A -1.0(11)
C25A N4A C21A C22A -4.5(10)
Ru1A N4A C21A C22A 170.3(6)
C25A N4A C21A C20A 171.7(6)
Ru1A N4A C21A C20A -13.4(7)
N3A C20A C21A N4A 0.6(9)
C19A C20A C21A N4A -177.1(6)
N3A C20A C21A C22A 177.0(6)
C19A C20A C21A C22A -0.6(10)
N4A C21A C22A C23A 0.8(11)
C20A C21A C22A C23A -175.4(6)
N4A C21A C22A C28A 178.4(7)
C20A C21A C22A C28A 2.2(11)
C21A C22A C23A C24A 2.9(11)
C28A C22A C23A C24A -174.6(7)
C22A C23A C24A C25A -3.0(12)
C21A N4A C25A C24A 4.4(9)
Ru1A N4A C25A C24A -169.3(5)
C21A N4A C25A C26A -173.1(6)
Ru1A N4A C25A C26A 13.2(10)
C23A C24A C25A N4A -0.8(11)
C23A C24A C25A C26A 176.8(7)
C20A C19A C27A C28A 1.1(12)
C18A C19A C27A C28A -176.6(8)
C19A C27A C28A C22A 0.4(13)
C23A C22A C28A C27A 175.4(8)
C21A C22A C28A C27A -2.1(12)
C33A N5A C29A C30A -2.0(11)
Ru1A N5A C29A C30A 176.9(6)
N5A C29A C30A C31A -0.6(13)
C29A C30A C31A C32A 1.8(14)
C30A C31A C32A C33A -0.5(14)
C30A C31A C32A C39A 175.6(9)
C29A N5A C33A C34A 179.5(7)
Ru1A N5A C33A C34A 0.5(8)
C29A N5A C33A C32A 3.2(10)
Ru1A N5A C33A C32A -175.8(6)
C31A C32A C33A C34A -178.2(8)
C39A C32A C33A C34A 5.4(12)
C31A C32A C33A N5A -2.0(12)
C39A C32A C33A N5A -178.4(8)
C38A N6A C34A C33A -178.0(7)
Ru1A N6A C34A C33A -0.1(8)
C38A N6A C34A C35A 3.8(11)
Ru1A N6A C34A C35A -178.3(6)
N5A C33A C34A N6A -0.3(10)
C32A C33A C34A N6A 176.0(7)
N5A C33A C34A C35A 177.9(7)
C32A C33A C34A C35A -5.8(12)
N6A C34A C35A C36A -4.9(13)
C33A C34A C35A C36A 177.0(9)
N6A C34A C35A C42A -178.8(8)
C33A C34A C35A C42A 3.1(13)
C34A C35A C36A C37A 5.6(15)
C42A C35A C36A C37A 179.0(10)
C35A C36A C37A C38A -5.3(15)
C34A N6A C38A C37A -3.6(11)
Ru1A N6A C38A C37A 178.9(6)
C36A C37A C38A N6A 4.3(13)
C31A C32A C39A C42A -178.8(11)
C33A C32A C39A C42A -2.6(15)
C31A C32A C39A O1A 4.1(15)
C33A C32A C39A O1A -179.7(8)
C42A C39A O1A C40A -10.9(18)
C32A C39A O1A C40A 166.1(11)
C39A O1A C40A C41A 43.2(17)
O1A C40A C41A O2A -59.9(19)
C40A C41A O2A C42A 41.3(19)
O1A C39A C42A O2A -7(2)
C32A C39A C42A O2A 176.7(10)
O1A C39A C42A C35A 177.0(10)
C32A C39A C42A C35A 0.2(18)
C41A O2A C42A C39A -8.9(19)
C41A O2A C42A C35A 167.9(12)
C36A C35A C42A C39A -173.9(11)
C34A C35A C42A C39A -0.3(16)
C36A C35A C42A O2A 9.4(17)
C34A C35A C42A O2A -177.1(9)
C6B N1B C2B C3B -6.3(12)
Ru1B N1B C2B C3B 166.8(6)
C6B N1B C2B C1B 174.2(8)
Ru1B N1B C2B C1B -12.8(12)
N1B C2B C3B C4B 0.5(14)
C1B C2B C3B C4B -179.9(9)
C2B C3B C4B C5B 5.4(15)
C3B C4B C5B C13B 174.9(9)
C3B C4B C5B C6B -5.3(14)
C2B N1B C6B C7B -170.0(7)
Ru1B N1B C6B C7B 15.6(8)
C2B N1B C6B C5B 6.2(11)
Ru1B N1B C6B C5B -168.2(6)
C4B C5B C6B N1B -0.5(12)
C13B C5B C6B N1B 179.3(7)
C4B C5B C6B C7B 175.7(8)
C13B C5B C6B C7B -4.5(11)
C11B N2B C7B C6B 172.3(6)
Ru1B N2B C7B C6B -12.5(8)
C11B N2B C7B C8B -7.1(10)
Ru1B N2B C7B C8B 168.0(5)
N1B C6B C7B N2B -2.2(10)
C5B C6B C7B N2B -178.5(6)
N1B C6B C7B C8B 177.2(6)
C5B C6B C7B C8B 0.9(11)
N2B C7B C8B C9B 3.7(11)
C6B C7B C8B C9B -175.7(7)
N2B C7B C8B C14B -177.9(7)
C6B C7B C8B C14B 2.7(11)
C7B C8B C9B C10B 0.4(12)
C14B C8B C9B C10B -177.9(8)
C8B C9B C10B C11B -0.9(13)
C7B N2B C11B C10B 6.6(10)
Ru1B N2B C11B C10B -167.4(5)
C7B N2B C11B C12B -174.2(6)
Ru1B N2B C11B C12B 11.8(10)
C9B C10B C11B N2B -2.7(12)
C9B C10B C11B C12B 178.0(7)
C4B C5B C13B C14B -175.6(10)
C6B C5B C13B C14B 4.6(14)
C5B C13B C14B C8B -0.9(15)
C9B C8B C14B C13B 175.5(9)
C7B C8B C14B C13B -2.7(13)
C20B N3B C16B C17B 6.3(10)
Ru1B N3B C16B C17B -166.1(6)
C20B N3B C16B C15B -174.6(7)
Ru1B N3B C16B C15B 13.0(10)
N3B C16B C17B C18B -1.6(12)
C15B C16B C17B C18B 179.3(8)
C16B C17B C18B C19B -3.4(13)
C17B C18B C19B C20B 3.4(12)
C17B C18B C19B C27B -177.0(8)
C16B N3B C20B C19B -6.3(10)
Ru1B N3B C20B C19B 167.6(5)
C16B N3B C20B C21B 171.4(6)
Ru1B N3B C20B C21B -14.8(7)
C18B C19B C20B N3B 1.4(11)
C27B C19B C20B N3B -178.2(7)
C18B C19B C20B C21B -176.2(7)
C27B C19B C20B C21B 4.1(10)
C25B N4B C21B C22B 5.9(9)
Ru1B N4B C21B C22B -164.4(5)
C25B N4B C21B C20B -170.0(6)
Ru1B N4B C21B C20B 19.7(7)
N3B C20B C21B N4B -3.6(9)
C19B C20B C21B N4B 174.1(6)
N3B C20B C21B C22B -179.6(6)
C19B C20B C21B C22B -1.8(10)
N4B C21B C22B C23B -1.2(10)
C20B C21B C22B C23B 174.5(6)
N4B C21B C22B C28B -178.3(6)
C20B C21B C22B C28B -2.6(10)
C21B C22B C23B C24B -2.5(10)
C28B C22B C23B C24B 174.4(7)
C22B C23B C24B C25B 1.7(11)
C21B N4B C25B C24B -6.7(9)
Ru1B N4B C25B C24B 161.0(5)
C21B N4B C25B C26B 170.6(6)
Ru1B N4B C25B C26B -21.7(9)
C23B C24B C25B N4B 3.1(10)
C23B C24B C25B C26B -174.2(6)
C18B C19B C27B C28B 178.3(8)
C20B C19B C27B C28B -2.0(12)
C19B C27B C28B C22B -2.4(12)
C21B C22B C28B C27B 4.7(11)
C23B C22B C28B C27B -172.1(7)
C33B N5B C29B C30B -0.8(10)
Ru1B N5B C29B C30B 171.0(6)
N5B C29B C30B C31B 0.2(12)
C29B C30B C31B C32B -1.0(13)
C30B C31B C32B C33B 2.5(12)
C30B C31B C32B C39B 179.1(8)
C29B N5B C33B C32B 2.4(10)
Ru1B N5B C33B C32B -170.7(5)
C29B N5B C33B C34B -177.0(6)
Ru1B N5B C33B C34B 9.9(7)
C31B C32B C33B N5B -3.2(10)
C39B C32B C33B N5B 180.0(6)
C31B C32B C33B C34B 176.2(7)
C39B C32B C33B C34B -0.6(10)
C38B N6B C34B C35B -2.1(9)
Ru1B N6B C34B C35B 174.0(5)
C38B N6B C34B C33B 178.6(6)
Ru1B N6B C34B C33B -5.3(7)
N5B C33B C34B N6B -3.2(8)
C32B C33B C34B N6B 177.4(6)
N5B C33B C34B C35B 177.5(6)
C32B C33B C34B C35B -1.9(9)
N6B C34B C35B C36B 2.3(10)
C33B C34B C35B C36B -178.5(6)
N6B C34B C35B C42B -178.1(6)
C33B C34B C35B C42B 1.2(9)
C34B C35B C36B C37B -1.4(11)
C42B C35B C36B C37B 178.9(8)
C35B C36B C37B C38B 0.6(12)
C34B N6B C38B C37B 1.2(10)
Ru1B N6B C38B C37B -174.2(6)
C36B C37B C38B N6B -0.5(12)
C33B C32B C39B C42B 3.9(11)
C31B C32B C39B C42B -172.7(8)
C33B C32B C39B O1B -179.6(6)
C31B C32B C39B O1B 3.7(11)
C42B C39B O1B C40B 15.8(18)
C32B C39B O1B C40B -160.4(16)
C39B O1B C40B C41B -21(4)
O1B C40B C41B O2B 11(7)
C40B C41B O2B C42B 6(6)
O1B C39B C42B O2B 1.1(13)
C32B C39B C42B O2B 177.2(7)
O1B C39B C42B C35B 179.1(7)
C32B C39B C42B C35B -4.8(12)
C41B O2B C42B C39B -12(3)
C41B O2B C42B C35B 169(3)
C34B C35B C42B C39B 2.3(11)
C36B C35B C42B C39B -178.1(8)
C34B C35B C42B O2B -179.6(6)
C36B C35B C42B O2B 0.0(11)
